data_7247300
loop_
_publ_author_name
'Luo, Jian'
'Zhong, Ai-Qing'
'Qiu, Jia-Hao'
'Liu, Xiong-Wei'
'Tian, You-Ping'
'Zhang, Bao-Hua'
'Chen, Guo-Shu'
'Shu, Wei'
'Liu, Yun-Lin'

_publ_section_title
;
 Green and effective synthesis of multisubstituted \a-pyrones via K2CO3
 catalyzed formal insertion of ketenimines into C(CO)--C bonds of
 1,3-diketones
;
_journal_issue 20
_journal_name_full 'Green Chemistry'
_journal_page_first 8057
_journal_page_last 8067
_journal_paper_doi 10.1039/D3GC02073H
_journal_volume 25
_journal_year 2023
_chemical_formula_moiety 'C23 H21 N O'
_chemical_formula_sum 'C23 H21 N O'
_chemical_formula_weight 327.41
_space_group_crystal_system triclinic
_space_group_IT_number 2
_space_group_name_Hall '-P 1'
_space_group_name_H-M_alt 'P -1'
_atom_sites_solution_hydrogens geom
_atom_sites_solution_primary dual
_audit_creation_date 2022-12-06
_audit_creation_method
;
Olex2 1.5
(compiled 2022.04.07 svn.rca3783a0 for OlexSys, GUI svn.r6498)
;
_audit_update_record
;
2023-02-28 deposited with the CCDC.	2023-09-01 downloaded from the CCDC.
;
_cell_angle_alpha 86.525(5)
_cell_angle_beta 87.942(5)
_cell_angle_gamma 87.181(5)
_cell_formula_units_Z 4
_cell_length_a 5.8318(4)
_cell_length_b 11.6046(8)
_cell_length_c 26.5835(15)
_cell_measurement_reflns_used 3813
_cell_measurement_temperature 170.00(10)
_cell_measurement_theta_max 73.5270
_cell_measurement_theta_min 3.2910
_cell_volume 1792.6(2)
_computing_cell_refinement 'CrysAlisPro 1.171.38.43f (Rigaku OD, 2015)'
_computing_data_collection 'CrysAlisPro 1.171.38.43f (Rigaku OD, 2015)'
_computing_data_reduction 'CrysAlisPro 1.171.38.43f (Rigaku OD, 2015)'
_computing_molecular_graphics 'Olex2 1.5 (Dolomanov et al., 2009)'
_computing_publication_material 'Olex2 1.5 (Dolomanov et al., 2009)'
_computing_structure_refinement 'SHELXL 2018/3 (Sheldrick, 2015)'
_computing_structure_solution 'SHELXT 2018/2 (Sheldrick, 2018)'
_diffrn_ambient_environment N~2~
_diffrn_ambient_temperature 170.00(10)
_diffrn_detector 'CCD plate'
_diffrn_detector_area_resol_mean 5.2684
_diffrn_detector_type AtlasS2
_diffrn_measured_fraction_theta_full 0.999
_diffrn_measured_fraction_theta_max 0.959
_diffrn_measurement_details
;
List of Runs (angles in degrees, time in seconds):

  # Type    Start    End  Width  t~exp~   \w     \q     \k     \f   Frames
#--------------------------------------------------------------------------
  1  \w    -26.00  31.00   1.00    1.21    --  -40.73  57.00  90.00   57
  2  \w    -51.00  -7.00   1.00    1.21    --  -40.73 125.00 -30.00   44
  3  \w    -67.00 -27.00   1.00    1.21    --  -40.73  57.00-150.00   40
  4  \w    -63.00  31.00   1.00    1.21    --  -40.73  38.00-120.00   94
  5  \w    -73.00  35.00   1.00    1.21    --  -40.73  77.00 -60.00  108
  6  \w    -87.00 -54.00   1.00    1.21    --  -40.73 125.00 -30.00   33
  7  \w     27.00 105.00   1.00    1.20    --  108.20 -94.00 150.00   78
  8  \w     84.00 111.00   1.00    1.20    --  108.20-125.00 120.00   27
  9  \w     47.00 132.00   1.00    1.20    --  108.20 -45.00 150.00   85
 10  \w     88.00 134.00   1.00    1.20    --  108.20  45.00 120.00   46
 11  \w     98.00 160.00   1.00    1.20    --  108.20  61.00  30.00   62
 12  \w     84.00 147.00   1.00    1.20    --  108.20  30.00 -30.00   63
 13  \w     82.00 165.00   1.00    1.20    --  108.20  45.00   0.00   83
 14  \w     94.00 120.00   1.00    1.20    --  108.20 125.00-150.00   26
 15  \w     49.00  95.00   1.00    1.20    --  108.20 -30.00  90.00   46
 16  \w     42.00 133.00   1.00    1.20    --  108.20 -61.00 -30.00   91
 17  \w     62.00 120.00   1.00    1.20    --  108.20-125.00 -30.00   58
 18  \w     37.00  63.00   1.00    1.20    --  108.20-125.00 120.00   26
 19  \w     27.00  96.00   1.00    1.20    --  108.20 -94.00 -30.00   69
;
_diffrn_measurement_device 'four-circle diffractometer'
_diffrn_measurement_device_type 'SuperNova, Dual, Cu at zero, AtlasS2'
_diffrn_measurement_method '\w scans'
_diffrn_orient_matrix_type 'CrysAlisPro convention (1999,Acta A55,543-557)'
_diffrn_orient_matrix_UB_11 0.1273386000
_diffrn_orient_matrix_UB_12 0.0119199000
_diffrn_orient_matrix_UB_13 -0.0517010000
_diffrn_orient_matrix_UB_21 0.1038033000
_diffrn_orient_matrix_UB_22 -0.1240904000
_diffrn_orient_matrix_UB_23 0.0082006000
_diffrn_orient_matrix_UB_31 -0.2074578000
_diffrn_orient_matrix_UB_32 -0.0467708000
_diffrn_orient_matrix_UB_33 -0.0251842000
_diffrn_radiation_monochromator mirror
_diffrn_radiation_probe x-ray
_diffrn_radiation_type 'Cu K\a'
_diffrn_radiation_wavelength 1.54184
_diffrn_reflns_av_R_equivalents 0.0461
_diffrn_reflns_av_unetI/netI 0.0583
_diffrn_reflns_Laue_measured_fraction_full 0.999
_diffrn_reflns_Laue_measured_fraction_max 0.959
_diffrn_reflns_limit_h_max 5
_diffrn_reflns_limit_h_min -7
_diffrn_reflns_limit_k_max 14
_diffrn_reflns_limit_k_min -14
_diffrn_reflns_limit_l_max 32
_diffrn_reflns_limit_l_min -32
_diffrn_reflns_number 12192
_diffrn_reflns_point_group_measured_fraction_full 0.999
_diffrn_reflns_point_group_measured_fraction_max 0.959
_diffrn_reflns_theta_full 67.684
_diffrn_reflns_theta_max 74.215
_diffrn_reflns_theta_min 3.333
_diffrn_source 'micro-focus sealed X-ray tube'
_diffrn_source_type 'SuperNova (Cu) X-ray Source'
_exptl_absorpt_coefficient_mu 0.571
_exptl_absorpt_correction_T_max 1.00000
_exptl_absorpt_correction_T_min 0.48948
_exptl_absorpt_correction_type multi-scan
_exptl_absorpt_process_details
;
CrysAlisPro 1.171.38.43f (Rigaku Oxford Diffraction, 2015)
Empirical absorption correction using spherical harmonics,
 implemented in SCALE3 ABSPACK scaling algorithm.
;
_exptl_crystal_colour colourless
_exptl_crystal_colour_primary colourless
_exptl_crystal_density_diffrn 1.213
_exptl_crystal_description block
_exptl_crystal_F_000 696
_exptl_crystal_size_max 0.14
_exptl_crystal_size_mid 0.12
_exptl_crystal_size_min 0.09
_refine_diff_density_max 0.400
_refine_diff_density_min -0.280
_refine_diff_density_rms 0.050
_refine_ls_extinction_method none
_refine_ls_goodness_of_fit_ref 1.097
_refine_ls_hydrogen_treatment constr
_refine_ls_matrix_type full
_refine_ls_number_parameters 453
_refine_ls_number_reflns 7010
_refine_ls_number_restraints 0
_refine_ls_restrained_S_all 1.097
_refine_ls_R_factor_all 0.0868
_refine_ls_R_factor_gt 0.0614
_refine_ls_shift/su_max 0.000
_refine_ls_shift/su_mean 0.000
_refine_ls_structure_factor_coef Fsqd
_refine_ls_weighting_details 'w=1/[\s^2^(Fo^2^)+(0.0667P)^2^+0.8998P] where P=(Fo^2^+2Fc^2^)/3'
_refine_ls_weighting_scheme calc
_refine_ls_wR_factor_gt 0.1720
_refine_ls_wR_factor_ref 0.1892
_reflns_Friedel_coverage 0.000
_reflns_number_gt 5020
_reflns_number_total 7010
_reflns_threshold_expression 'I > 2\s(I)'
_cod_data_source_file d3gc02073h2.cif
_cod_data_source_block lyl1101
_cod_depositor_comments 'Adding full bibliography for 7247297--7247301.cif.'
_cod_database_code 7247300
_shelx_shelxl_version_number 2018/3
_shelx_space_group_comment
;
The symmetry employed for this shelxl refinement is uniquely defined
by the following loop, which should always be used as a source of
symmetry information in preference to the above space-group names.
They are only intended as comments.
;
_shelx_estimated_absorpt_t_max 0.950
_shelx_estimated_absorpt_t_min 0.924
_olex2_refinement_description
;
1. Fixed Uiso
 At 1.2 times of:
  All C(H) groups, All C(H,H) groups, All N(H) groups
 At 1.5 times of:
  All C(H,H,H) groups
2.a Secondary CH2 refined with riding coordinates:
 C7(H7A,H7B), C30(H30A,H30B)
2.b Aromatic/amide H refined with riding coordinates:
 N1(H1), N2(H2A), C9(H9), C18(H18), C21(H21), C22(H22), C12(H12), C16(H16),
 C19(H19), C5(H5), C1(H1A), C3(H3), C28(H28), C24(H24), C32(H32), C2(H2),
 C25(H25), C4(H4), C26(H26), C15(H15), C27(H27), C13(H13), C35(H35), C39(H39),
 C45(H45), C14(H14), C44(H44), C36(H36), C37(H37), C41(H41), C42(H42), C38(H38)
2.c Idealised Me refined as rotating group:
 C23(H23A,H23B,H23C), C46(H46A,H46B,H46C)
;
_olex2_submission_special_instructions 'No special instructions were received'
_oxdiff_exptl_absorpt_empirical_details
;
Empirical correction (ABSPACK) includes:
- Absorption correction using spherical harmonics
- Frame scaling
;
_oxdiff_exptl_absorpt_empirical_full_max 1.647
_oxdiff_exptl_absorpt_empirical_full_min 0.467

loop_
_space_group_symop_operation_xyz
'x, y, z'
'-x, -y, -z'

loop_
_atom_site_label
_atom_site_type_symbol
_atom_site_fract_x
_atom_site_fract_y
_atom_site_fract_z
_atom_site_U_iso_or_equiv
_atom_site_adp_type
_atom_site_occupancy
_atom_site_site_symmetry_order
_atom_site_calc_flag
_atom_site_refinement_flags_posn
_atom_site_refinement_flags_adp
_atom_site_refinement_flags_occupancy
_atom_site_disorder_assembly
_atom_site_disorder_group
O1 O 0.4045(3) 0.85519(15) 0.16563(7) 0.0390(4) Uani 1 1 d . . . . .
O2 O 0.2627(3) 0.28040(17) 0.40029(8) 0.0510(5) Uani 1 1 d . . . . .
N1 N 0.7220(4) 1.01329(17) 0.15681(8) 0.0358(5) Uani 1 1 d . . . . .
H1 H 0.584768 0.999793 0.167727 0.043 Uiso 1 1 calc R U . . .
N2 N 0.4607(4) 0.4754(2) 0.41260(9) 0.0444(5) Uani 1 1 d . . . . .
H2A H 0.344950 0.432070 0.414713 0.053 Uiso 1 1 calc R U . . .
C6 C 0.9552(4) 1.1066(2) 0.05753(9) 0.0331(5) Uani 1 1 d . . . . .
C17 C 0.8389(4) 1.1001(2) 0.18047(9) 0.0332(5) Uani 1 1 d . . . . .
C10 C 0.5210(4) 0.8028(2) 0.13280(9) 0.0320(5) Uani 1 1 d . . . . .
C8 C 0.8093(4) 0.9510(2) 0.11884(9) 0.0335(5) Uani 1 1 d . . . . .
C11 C 0.4587(4) 0.6820(2) 0.12377(9) 0.0332(5) Uani 1 1 d . . . . .
C29 C 0.8414(4) 0.5738(2) 0.32797(10) 0.0376(6) Uani 1 1 d . . . . .
C9 C 0.7125(4) 0.8519(2) 0.10599(9) 0.0344(5) Uani 1 1 d . . . . .
H9 H 0.775178 0.814752 0.078304 0.041 Uiso 1 1 calc R U . . .
C20 C 1.0598(5) 1.2679(2) 0.22994(10) 0.0387(6) Uani 1 1 d . . . . .
C7 C 1.0131(4) 0.9960(2) 0.08855(10) 0.0361(5) Uani 1 1 d . . . . .
H7A H 1.071446 0.937564 0.066200 0.043 Uiso 1 1 calc R U . . .
H7B H 1.133762 1.009831 0.111315 0.043 Uiso 1 1 calc R U . . .
C18 C 0.7429(4) 1.2111(2) 0.18206(10) 0.0376(6) Uani 1 1 d . . . . .
H18 H 0.604803 1.230445 0.166493 0.045 Uiso 1 1 calc R U . . .
C21 C 1.1540(5) 1.1555(2) 0.22829(10) 0.0396(6) Uani 1 1 d . . . . .
H21 H 1.292328 1.135940 0.243709 0.047 Uiso 1 1 calc R U . . .
C22 C 1.0444(4) 1.0720(2) 0.20400(10) 0.0384(6) Uani 1 1 d . . . . .
H22 H 1.108922 0.997202 0.203498 0.046 Uiso 1 1 calc R U . . .
C12 C 0.6129(5) 0.6033(2) 0.10169(10) 0.0408(6) Uani 1 1 d . . . . .
H12 H 0.754789 0.627037 0.089050 0.049 Uiso 1 1 calc R U . . .
C16 C 0.2465(5) 0.6448(2) 0.14118(10) 0.0407(6) Uani 1 1 d . . . . .
H16 H 0.140583 0.696855 0.155503 0.049 Uiso 1 1 calc R U . . .
C19 C 0.8525(5) 1.2940(2) 0.20693(10) 0.0402(6) Uani 1 1 d . . . . .
H19 H 0.785325 1.368151 0.208129 0.048 Uiso 1 1 calc R U . . .
C33 C 0.4453(4) 0.2481(2) 0.37737(10) 0.0403(6) Uani 1 1 d . . . . .
C31 C 0.6412(5) 0.4299(2) 0.38728(10) 0.0393(6) Uani 1 1 d . . . . .
C5 C 0.7507(5) 1.1217(3) 0.03230(10) 0.0426(6) Uani 1 1 d . . . . .
H5 H 0.645011 1.064001 0.035448 0.051 Uiso 1 1 calc R U . . .
C1 C 1.1073(5) 1.1946(2) 0.05254(10) 0.0426(6) Uani 1 1 d . . . . .
H1A H 1.244451 1.186772 0.069503 0.051 Uiso 1 1 calc R U . . .
C3 C 0.8563(5) 1.3074(2) -0.00253(10) 0.0483(7) Uani 1 1 d . . . . .
H3 H 0.824215 1.373979 -0.022806 0.058 Uiso 1 1 calc R U . . .
C28 C 0.6630(5) 0.5722(3) 0.29475(11) 0.0437(6) Uani 1 1 d . . . . .
H28 H 0.544358 0.522461 0.301906 0.052 Uiso 1 1 calc R U . . .
C34 C 0.4545(5) 0.1317(2) 0.35601(11) 0.0420(6) Uani 1 1 d . . . . .
C24 C 1.0175(5) 0.6496(2) 0.31598(11) 0.0450(6) Uani 1 1 d . . . . .
H24 H 1.138192 0.652831 0.337697 0.054 Uiso 1 1 calc R U . . .
C32 C 0.6361(5) 0.3195(2) 0.37023(11) 0.0431(6) Uani 1 1 d . . . . .
H32 H 0.765830 0.290367 0.353027 0.052 Uiso 1 1 calc R U . . .
C40 C 0.4200(5) 0.5801(2) 0.43670(10) 0.0428(6) Uani 1 1 d . . . . .
C2 C 1.0586(5) 1.2944(2) 0.02260(11) 0.0489(7) Uani 1 1 d . . . . .
H2 H 1.163265 1.352537 0.019540 0.059 Uiso 1 1 calc R U . . .
C25 C 1.0127(5) 0.7194(3) 0.27211(11) 0.0472(7) Uani 1 1 d . . . . .
H25 H 1.131882 0.768374 0.264089 0.057 Uiso 1 1 calc R U . . .
C4 C 0.7014(5) 1.2213(3) 0.00251(11) 0.0492(7) Uani 1 1 d . . . . .
H4 H 0.563494 1.229998 -0.014123 0.059 Uiso 1 1 calc R U . . .
C30 C 0.8538(5) 0.4967(2) 0.37587(10) 0.0427(6) Uani 1 1 d . . . . .
H30A H 0.985047 0.442564 0.372982 0.051 Uiso 1 1 calc R U . . .
H30B H 0.878430 0.543933 0.403894 0.051 Uiso 1 1 calc R U . . .
C26 C 0.8330(5) 0.7171(3) 0.24016(11) 0.0488(7) Uani 1 1 d . . . . .
H26 H 0.829044 0.765473 0.210982 0.059 Uiso 1 1 calc R U . . .
C15 C 0.1899(5) 0.5310(3) 0.13750(11) 0.0502(7) Uani 1 1 d . . . . .
H15 H 0.047137 0.507034 0.149467 0.060 Uiso 1 1 calc R U . . .
C27 C 0.6599(5) 0.6434(3) 0.25140(11) 0.0499(7) Uani 1 1 d . . . . .
H27 H 0.539174 0.641326 0.229589 0.060 Uiso 1 1 calc R U . . .
C13 C 0.5551(6) 0.4891(2) 0.09846(12) 0.0522(7) Uani 1 1 d . . . . .
H13 H 0.659889 0.436503 0.084178 0.063 Uiso 1 1 calc R U . . .
C35 C 0.6385(5) 0.0901(3) 0.32682(12) 0.0495(7) Uani 1 1 d . . . . .
H35 H 0.763625 0.135749 0.319635 0.059 Uiso 1 1 calc R U . . .
C39 C 0.2686(5) 0.0625(3) 0.36577(12) 0.0507(7) Uani 1 1 d . . . . .
H39 H 0.142659 0.089343 0.384885 0.061 Uiso 1 1 calc R U . . .
C45 C 0.2548(5) 0.5803(3) 0.47464(11) 0.0496(7) Uani 1 1 d . . . . .
H45 H 0.182548 0.512345 0.484151 0.060 Uiso 1 1 calc R U . . .
C14 C 0.3448(6) 0.4536(2) 0.11620(12) 0.0526(8) Uani 1 1 d . . . . .
H14 H 0.307080 0.377199 0.113812 0.063 Uiso 1 1 calc R U . . .
C23 C 1.1809(5) 1.3572(3) 0.25691(12) 0.0525(7) Uani 1 1 d . . . . .
H23A H 1.176908 1.337122 0.292491 0.079 Uiso 1 1 calc R U . . .
H23B H 1.105016 1.431745 0.250671 0.079 Uiso 1 1 calc R U . . .
H23C H 1.337640 1.359476 0.244712 0.079 Uiso 1 1 calc R U . . .
C44 C 0.1931(5) 0.6800(3) 0.49917(11) 0.0533(8) Uani 1 1 d . . . . .
H44 H 0.075451 0.678652 0.523723 0.064 Uiso 1 1 calc R U . . .
C36 C 0.6378(5) -0.0193(3) 0.30818(13) 0.0551(8) Uani 1 1 d . . . . .
H36 H 0.761229 -0.045767 0.288215 0.066 Uiso 1 1 calc R U . . .
C37 C 0.4551(6) -0.0888(3) 0.31911(14) 0.0587(8) Uani 1 1 d . . . . .
H37 H 0.457208 -0.163020 0.307678 0.070 Uiso 1 1 calc R U . . .
C43 C 0.3039(6) 0.7811(3) 0.48764(12) 0.0570(8) Uani 1 1 d . . . . .
C41 C 0.5261(6) 0.6828(3) 0.42307(12) 0.0572(8) Uani 1 1 d . . . . .
H41 H 0.634125 0.686061 0.396484 0.069 Uiso 1 1 calc R U . . .
C42 C 0.4692(7) 0.7803(3) 0.44952(13) 0.0644(9) Uani 1 1 d . . . . .
H42 H 0.545851 0.847585 0.441119 0.077 Uiso 1 1 calc R U . . .
C38 C 0.2704(6) -0.0471(3) 0.34700(15) 0.0652(9) Uani 1 1 d . . . . .
H38 H 0.144566 -0.092633 0.353489 0.078 Uiso 1 1 calc R U . . .
C46 C 0.2440(8) 0.8885(3) 0.51517(14) 0.0748(11) Uani 1 1 d . . . . .
H46A H 0.098652 0.880739 0.532855 0.112 Uiso 1 1 calc R U . . .
H46B H 0.234607 0.954082 0.491396 0.112 Uiso 1 1 calc R U . . .
H46C H 0.360531 0.899247 0.538832 0.112 Uiso 1 1 calc R U . . .

loop_
_atom_site_aniso_label
_atom_site_aniso_U_11
_atom_site_aniso_U_22
_atom_site_aniso_U_33
_atom_site_aniso_U_23
_atom_site_aniso_U_13
_atom_site_aniso_U_12
O1 0.0396(10) 0.0341(9) 0.0427(10) -0.0075(8) 0.0062(8) 0.0048(7)
O2 0.0458(11) 0.0460(11) 0.0607(13) -0.0079(10) 0.0070(9) 0.0033(9)
N1 0.0374(11) 0.0301(10) 0.0396(11) -0.0071(9) 0.0066(9) -0.0001(8)
N2 0.0435(13) 0.0420(13) 0.0477(13) -0.0080(10) -0.0027(10) 0.0039(10)
C6 0.0364(13) 0.0333(12) 0.0293(12) -0.0067(10) 0.0038(10) 0.0026(10)
C17 0.0367(13) 0.0282(12) 0.0343(13) -0.0050(10) 0.0037(10) 0.0014(10)
C10 0.0319(12) 0.0301(12) 0.0339(12) -0.0036(10) -0.0047(10) 0.0047(9)
C8 0.0362(13) 0.0326(12) 0.0307(12) -0.0013(10) 0.0000(10) 0.0064(10)
C11 0.0352(13) 0.0323(12) 0.0320(12) -0.0022(10) -0.0064(10) 0.0021(10)
C29 0.0364(13) 0.0367(13) 0.0388(14) -0.0063(11) 0.0014(10) 0.0097(10)
C9 0.0392(13) 0.0312(12) 0.0325(12) -0.0063(10) 0.0019(10) 0.0033(10)
C20 0.0442(14) 0.0356(13) 0.0362(13) -0.0060(11) 0.0058(11) -0.0020(11)
C7 0.0359(13) 0.0337(13) 0.0380(13) -0.0033(10) 0.0041(10) 0.0034(10)
C18 0.0364(13) 0.0303(12) 0.0455(15) -0.0029(11) -0.0003(11) 0.0060(10)
C21 0.0375(13) 0.0399(14) 0.0412(14) -0.0061(11) -0.0018(11) 0.0042(11)
C22 0.0412(14) 0.0315(13) 0.0413(14) -0.0041(11) 0.0021(11) 0.0086(10)
C12 0.0434(15) 0.0345(13) 0.0446(15) -0.0066(11) -0.0026(11) 0.0035(11)
C16 0.0385(14) 0.0406(14) 0.0429(15) -0.0021(11) -0.0046(11) 0.0001(11)
C19 0.0439(14) 0.0267(12) 0.0495(15) -0.0062(11) 0.0071(12) 0.0032(10)
C33 0.0382(14) 0.0392(14) 0.0429(15) -0.0019(11) -0.0021(11) 0.0051(11)
C31 0.0434(14) 0.0363(14) 0.0380(14) -0.0029(11) -0.0058(11) 0.0049(11)
C5 0.0412(14) 0.0478(16) 0.0385(14) 0.0009(12) -0.0020(11) -0.0030(12)
C1 0.0438(15) 0.0421(15) 0.0422(15) -0.0033(12) -0.0012(12) -0.0035(12)
C3 0.0628(18) 0.0417(16) 0.0382(15) 0.0015(12) 0.0035(13) 0.0126(13)
C28 0.0379(14) 0.0470(16) 0.0469(16) -0.0104(12) -0.0025(11) 0.0011(11)
C34 0.0397(14) 0.0393(14) 0.0468(15) -0.0029(12) -0.0059(11) 0.0035(11)
C24 0.0390(14) 0.0476(16) 0.0493(16) -0.0107(13) -0.0058(12) 0.0025(12)
C32 0.0397(14) 0.0413(15) 0.0482(16) -0.0064(12) -0.0032(12) 0.0049(11)
C40 0.0479(15) 0.0400(14) 0.0405(14) -0.0075(11) -0.0110(12) 0.0100(12)
C2 0.0602(18) 0.0375(15) 0.0487(17) -0.0006(12) 0.0064(14) -0.0067(13)
C25 0.0450(15) 0.0451(16) 0.0514(17) -0.0037(13) 0.0031(13) -0.0023(12)
C4 0.0471(16) 0.0586(18) 0.0402(15) 0.0038(13) -0.0026(12) 0.0071(14)
C30 0.0409(14) 0.0393(14) 0.0481(16) -0.0060(12) -0.0080(12) 0.0036(11)
C26 0.0503(17) 0.0519(17) 0.0419(15) 0.0014(13) 0.0041(12) 0.0110(13)
C15 0.0461(16) 0.0487(17) 0.0565(18) 0.0066(14) -0.0122(13) -0.0124(13)
C27 0.0457(16) 0.064(2) 0.0392(15) -0.0060(14) -0.0041(12) 0.0072(14)
C13 0.065(2) 0.0352(15) 0.0568(18) -0.0134(13) -0.0052(15) 0.0065(13)
C35 0.0426(16) 0.0437(16) 0.0623(19) -0.0104(14) 0.0038(13) 0.0014(12)
C39 0.0434(16) 0.0446(16) 0.0641(19) -0.0084(14) 0.0043(14) -0.0006(12)
C45 0.0450(16) 0.0544(18) 0.0485(17) -0.0030(13) -0.0020(13) 0.0082(13)
C14 0.068(2) 0.0318(14) 0.0598(19) -0.0004(13) -0.0198(15) -0.0078(13)
C23 0.0590(18) 0.0455(16) 0.0548(18) -0.0159(14) 0.0001(14) -0.0066(14)
C44 0.0565(18) 0.0582(19) 0.0443(16) -0.0086(14) 0.0038(14) 0.0098(15)
C36 0.0506(17) 0.0440(17) 0.070(2) -0.0119(15) 0.0028(15) 0.0077(13)
C37 0.0582(19) 0.0398(16) 0.079(2) -0.0143(15) -0.0006(16) 0.0030(14)
C43 0.074(2) 0.0512(18) 0.0441(17) -0.0059(14) -0.0013(15) 0.0184(16)
C41 0.078(2) 0.0442(17) 0.0487(17) -0.0082(14) 0.0126(16) 0.0023(15)
C42 0.089(3) 0.0422(17) 0.061(2) -0.0116(15) 0.0145(18) 0.0019(17)
C38 0.059(2) 0.0492(19) 0.088(3) -0.0152(18) 0.0082(18) -0.0103(15)
C46 0.110(3) 0.052(2) 0.059(2) -0.0101(16) 0.009(2) 0.023(2)

loop_
_atom_type_symbol
_atom_type_description
_atom_type_scat_dispersion_real
_atom_type_scat_dispersion_imag
_atom_type_scat_source
C C 0.0181 0.0091 'International Tables Vol C Tables 4.2.6.8 and 6.1.1.4'
H H 0.0000 0.0000 'International Tables Vol C Tables 4.2.6.8 and 6.1.1.4'
N N 0.0311 0.0180 'International Tables Vol C Tables 4.2.6.8 and 6.1.1.4'
O O 0.0492 0.0322 'International Tables Vol C Tables 4.2.6.8 and 6.1.1.4'

loop_
_geom_angle_atom_site_label_1
_geom_angle_atom_site_label_2
_geom_angle_atom_site_label_3
_geom_angle
_geom_angle_site_symmetry_1
_geom_angle_site_symmetry_3
_geom_angle_publ_flag
C17 N1 H1 117.3 . . ?
C8 N1 H1 117.3 . . ?
C8 N1 C17 125.4(2) . . ?
C31 N2 H2A 113.3 . . ?
C31 N2 C40 133.4(3) . . ?
C40 N2 H2A 113.3 . . ?
C5 C6 C7 121.1(2) . . ?
C1 C6 C7 120.9(2) . . ?
C1 C6 C5 118.0(2) . . ?
C18 C17 N1 120.3(2) . . ?
C18 C17 C22 119.4(2) . . ?
C22 C17 N1 120.2(2) . . ?
O1 C10 C11 117.4(2) . . ?
O1 C10 C9 122.6(2) . . ?
C9 C10 C11 120.0(2) . . ?
N1 C8 C9 122.0(2) . . ?
N1 C8 C7 118.1(2) . . ?
C9 C8 C7 119.9(2) . . ?
C12 C11 C10 122.2(2) . . ?
C16 C11 C10 119.0(2) . . ?
C16 C11 C12 118.6(2) . . ?
C28 C29 C24 118.1(3) . . ?
C28 C29 C30 122.8(3) . . ?
C24 C29 C30 119.1(2) . . ?
C10 C9 H9 118.2 . . ?
C8 C9 C10 123.6(2) . . ?
C8 C9 H9 118.2 . . ?
C21 C20 C23 120.2(3) . . ?
C19 C20 C21 118.0(2) . . ?
C19 C20 C23 121.7(2) . . ?
C6 C7 H7A 109.0 . . ?
C6 C7 H7B 109.0 . . ?
C8 C7 C6 112.8(2) . . ?
C8 C7 H7A 109.0 . . ?
C8 C7 H7B 109.0 . . ?
H7A C7 H7B 107.8 . . ?
C17 C18 H18 119.9 . . ?
C17 C18 C19 120.1(2) . . ?
C19 C18 H18 119.9 . . ?
C20 C21 H21 119.5 . . ?
C22 C21 C20 121.0(2) . . ?
C22 C21 H21 119.5 . . ?
C17 C22 C21 120.2(2) . . ?
C17 C22 H22 119.9 . . ?
C21 C22 H22 119.9 . . ?
C11 C12 H12 119.9 . . ?
C11 C12 C13 120.1(3) . . ?
C13 C12 H12 119.9 . . ?
C11 C16 H16 119.6 . . ?
C11 C16 C15 120.8(3) . . ?
C15 C16 H16 119.6 . . ?
C20 C19 C18 121.2(2) . . ?
C20 C19 H19 119.4 . . ?
C18 C19 H19 119.4 . . ?
O2 C33 C34 117.8(2) . . ?
O2 C33 C32 122.2(3) . . ?
C32 C33 C34 120.0(2) . . ?
N2 C31 C32 120.4(3) . . ?
N2 C31 C30 121.3(2) . . ?
C32 C31 C30 118.3(2) . . ?
C6 C5 H5 119.5 . . ?
C4 C5 C6 121.0(3) . . ?
C4 C5 H5 119.5 . . ?
C6 C1 H1A 119.5 . . ?
C6 C1 C2 121.0(3) . . ?
C2 C1 H1A 119.5 . . ?
C2 C3 H3 120.2 . . ?
C2 C3 C4 119.6(3) . . ?
C4 C3 H3 120.2 . . ?
C29 C28 H28 119.6 . . ?
C27 C28 C29 120.8(3) . . ?
C27 C28 H28 119.6 . . ?
C35 C34 C33 123.2(3) . . ?
C35 C34 C39 118.7(3) . . ?
C39 C34 C33 118.1(2) . . ?
C29 C24 H24 119.8 . . ?
C25 C24 C29 120.3(3) . . ?
C25 C24 H24 119.8 . . ?
C33 C32 H32 117.9 . . ?
C31 C32 C33 124.2(3) . . ?
C31 C32 H32 117.9 . . ?
C45 C40 N2 116.5(3) . . ?
C45 C40 C41 118.4(3) . . ?
C41 C40 N2 125.0(3) . . ?
C1 C2 H2 119.9 . . ?
C3 C2 C1 120.2(3) . . ?
C3 C2 H2 119.9 . . ?
C24 C25 H25 119.8 . . ?
C26 C25 C24 120.4(3) . . ?
C26 C25 H25 119.8 . . ?
C5 C4 H4 119.9 . . ?
C3 C4 C5 120.1(3) . . ?
C3 C4 H4 119.9 . . ?
C29 C30 H30A 108.9 . . ?
C29 C30 H30B 108.9 . . ?
C31 C30 C29 113.5(2) . . ?
C31 C30 H30A 108.9 . . ?
C31 C30 H30B 108.9 . . ?
H30A C30 H30B 107.7 . . ?
C25 C26 H26 120.1 . . ?
C27 C26 C25 119.8(3) . . ?
C27 C26 H26 120.1 . . ?
C16 C15 H15 120.0 . . ?
C14 C15 C16 120.0(3) . . ?
C14 C15 H15 120.0 . . ?
C28 C27 H27 119.7 . . ?
C26 C27 C28 120.5(3) . . ?
C26 C27 H27 119.7 . . ?
C12 C13 H13 119.8 . . ?
C14 C13 C12 120.5(3) . . ?
C14 C13 H13 119.8 . . ?
C34 C35 H35 119.7 . . ?
C34 C35 C36 120.6(3) . . ?
C36 C35 H35 119.7 . . ?
C34 C39 H39 119.9 . . ?
C34 C39 C38 120.2(3) . . ?
C38 C39 H39 119.9 . . ?
C40 C45 H45 119.4 . . ?
C40 C45 C44 121.3(3) . . ?
C44 C45 H45 119.4 . . ?
C15 C14 H14 120.0 . . ?
C13 C14 C15 119.9(3) . . ?
C13 C14 H14 120.0 . . ?
C20 C23 H23A 109.5 . . ?
C20 C23 H23B 109.5 . . ?
C20 C23 H23C 109.5 . . ?
H23A C23 H23B 109.5 . . ?
H23A C23 H23C 109.5 . . ?
H23B C23 H23C 109.5 . . ?
C45 C44 H44 119.5 . . ?
C43 C44 C45 120.9(3) . . ?
C43 C44 H44 119.5 . . ?
C35 C36 H36 119.8 . . ?
C37 C36 C35 120.4(3) . . ?
C37 C36 H36 119.8 . . ?
C36 C37 H37 120.4 . . ?
C38 C37 C36 119.2(3) . . ?
C38 C37 H37 120.4 . . ?
C44 C43 C46 121.4(3) . . ?
C42 C43 C44 117.4(3) . . ?
C42 C43 C46 121.2(3) . . ?
C40 C41 H41 120.3 . . ?
C42 C41 C40 119.4(3) . . ?
C42 C41 H41 120.3 . . ?
C43 C42 C41 122.4(3) . . ?
C43 C42 H42 118.8 . . ?
C41 C42 H42 118.8 . . ?
C39 C38 H38 119.6 . . ?
C37 C38 C39 120.9(3) . . ?
C37 C38 H38 119.6 . . ?
C43 C46 H46A 109.5 . . ?
C43 C46 H46B 109.5 . . ?
C43 C46 H46C 109.5 . . ?
H46A C46 H46B 109.5 . . ?
H46A C46 H46C 109.5 . . ?
H46B C46 H46C 109.5 . . ?

loop_
_geom_bond_atom_site_label_1
_geom_bond_atom_site_label_2
_geom_bond_distance
_geom_bond_site_symmetry_2
_geom_bond_publ_flag
O1 C10 1.255(3) . ?
O2 C33 1.260(3) . ?
N1 H1 0.8600 . ?
N1 C17 1.432(3) . ?
N1 C8 1.347(3) . ?
N2 H2A 0.8600 . ?
N2 C31 1.333(3) . ?
N2 C40 1.413(3) . ?
C6 C7 1.513(3) . ?
C6 C5 1.388(4) . ?
C6 C1 1.382(4) . ?
C17 C18 1.381(3) . ?
C17 C22 1.387(4) . ?
C10 C11 1.500(3) . ?
C10 C9 1.427(3) . ?
C8 C9 1.372(3) . ?
C8 C7 1.508(3) . ?
C11 C12 1.390(3) . ?
C11 C16 1.385(4) . ?
C29 C28 1.390(4) . ?
C29 C24 1.400(4) . ?
C29 C30 1.513(4) . ?
C9 H9 0.9300 . ?
C20 C21 1.394(4) . ?
C20 C19 1.386(4) . ?
C20 C23 1.512(4) . ?
C7 H7A 0.9700 . ?
C7 H7B 0.9700 . ?
C18 H18 0.9300 . ?
C18 C19 1.392(4) . ?
C21 H21 0.9300 . ?
C21 C22 1.389(4) . ?
C22 H22 0.9300 . ?
C12 H12 0.9300 . ?
C12 C13 1.392(4) . ?
C16 H16 0.9300 . ?
C16 C15 1.387(4) . ?
C19 H19 0.9300 . ?
C33 C34 1.494(4) . ?
C33 C32 1.420(4) . ?
C31 C32 1.387(4) . ?
C31 C30 1.506(4) . ?
C5 H5 0.9300 . ?
C5 C4 1.385(4) . ?
C1 H1A 0.9300 . ?
C1 C2 1.388(4) . ?
C3 H3 0.9300 . ?
C3 C2 1.374(4) . ?
C3 C4 1.378(4) . ?
C28 H28 0.9300 . ?
C28 C27 1.377(4) . ?
C34 C35 1.386(4) . ?
C34 C39 1.388(4) . ?
C24 H24 0.9300 . ?
C24 C25 1.380(4) . ?
C32 H32 0.9300 . ?
C40 C45 1.369(4) . ?
C40 C41 1.392(4) . ?
C2 H2 0.9300 . ?
C25 H25 0.9300 . ?
C25 C26 1.375(4) . ?
C4 H4 0.9300 . ?
C30 H30A 0.9700 . ?
C30 H30B 0.9700 . ?
C26 H26 0.9300 . ?
C26 C27 1.368(4) . ?
C15 H15 0.9300 . ?
C15 C14 1.374(4) . ?
C27 H27 0.9300 . ?
C13 H13 0.9300 . ?
C13 C14 1.372(4) . ?
C35 H35 0.9300 . ?
C35 C36 1.391(4) . ?
C39 H39 0.9300 . ?
C39 C38 1.394(4) . ?
C45 H45 0.9300 . ?
C45 C44 1.388(4) . ?
C14 H14 0.9300 . ?
C23 H23A 0.9600 . ?
C23 H23B 0.9600 . ?
C23 H23C 0.9600 . ?
C44 H44 0.9300 . ?
C44 C43 1.380(5) . ?
C36 H36 0.9300 . ?
C36 C37 1.380(4) . ?
C37 H37 0.9300 . ?
C37 C38 1.370(5) . ?
C43 C42 1.373(5) . ?
C43 C46 1.503(4) . ?
C41 H41 0.9300 . ?
C41 C42 1.389(4) . ?
C42 H42 0.9300 . ?
C38 H38 0.9300 . ?
C46 H46A 0.9600 . ?
C46 H46B 0.9600 . ?
C46 H46C 0.9600 . ?

loop_
_geom_torsion_atom_site_label_1
_geom_torsion_atom_site_label_2
_geom_torsion_atom_site_label_3
_geom_torsion_atom_site_label_4
_geom_torsion
_geom_torsion_site_symmetry_1
_geom_torsion_site_symmetry_2
_geom_torsion_site_symmetry_3
_geom_torsion_site_symmetry_4
_geom_torsion_publ_flag
O1 C10 C11 C12 -158.6(2) . . . . ?
O1 C10 C11 C16 16.7(3) . . . . ?
O1 C10 C9 C8 10.8(4) . . . . ?
O2 C33 C34 C35 175.0(3) . . . . ?
O2 C33 C34 C39 -4.7(4) . . . . ?
O2 C33 C32 C31 -0.1(4) . . . . ?
N1 C17 C18 C19 177.3(2) . . . . ?
N1 C17 C22 C21 -178.0(2) . . . . ?
N1 C8 C9 C10 -3.4(4) . . . . ?
N1 C8 C7 C6 -67.3(3) . . . . ?
N2 C31 C32 C33 0.7(4) . . . . ?
N2 C31 C30 C29 -86.2(3) . . . . ?
N2 C40 C45 C44 -176.8(3) . . . . ?
N2 C40 C41 C42 179.3(3) . . . . ?
C6 C5 C4 C3 0.0(4) . . . . ?
C6 C1 C2 C3 0.3(4) . . . . ?
C17 N1 C8 C9 164.2(2) . . . . ?
C17 N1 C8 C7 -18.6(3) . . . . ?
C17 C18 C19 C20 0.8(4) . . . . ?
C10 C11 C12 C13 173.8(2) . . . . ?
C10 C11 C16 C15 -174.4(2) . . . . ?
C8 N1 C17 C18 123.5(3) . . . . ?
C8 N1 C17 C22 -59.5(3) . . . . ?
C11 C10 C9 C8 -166.5(2) . . . . ?
C11 C12 C13 C14 1.1(4) . . . . ?
C11 C16 C15 C14 -0.3(4) . . . . ?
C29 C28 C27 C26 0.1(4) . . . . ?
C29 C24 C25 C26 1.3(4) . . . . ?
C9 C10 C11 C12 18.8(4) . . . . ?
C9 C10 C11 C16 -165.9(2) . . . . ?
C9 C8 C7 C6 110.0(3) . . . . ?
C20 C21 C22 C17 0.5(4) . . . . ?
C7 C6 C5 C4 -177.7(2) . . . . ?
C7 C6 C1 C2 177.6(2) . . . . ?
C7 C8 C9 C10 179.5(2) . . . . ?
C18 C17 C22 C21 -0.9(4) . . . . ?
C21 C20 C19 C18 -1.2(4) . . . . ?
C22 C17 C18 C19 0.3(4) . . . . ?
C12 C11 C16 C15 1.1(4) . . . . ?
C12 C13 C14 C15 -0.2(5) . . . . ?
C16 C11 C12 C13 -1.5(4) . . . . ?
C16 C15 C14 C13 -0.2(5) . . . . ?
C19 C20 C21 C22 0.5(4) . . . . ?
C33 C34 C35 C36 179.7(3) . . . . ?
C33 C34 C39 C38 -179.4(3) . . . . ?
C31 N2 C40 C45 -155.5(3) . . . . ?
C31 N2 C40 C41 27.9(5) . . . . ?
C5 C6 C7 C8 -40.9(3) . . . . ?
C5 C6 C1 C2 -0.9(4) . . . . ?
C1 C6 C7 C8 140.7(2) . . . . ?
C1 C6 C5 C4 0.7(4) . . . . ?
C28 C29 C24 C25 -0.5(4) . . . . ?
C28 C29 C30 C31 -7.4(4) . . . . ?
C34 C33 C32 C31 178.0(2) . . . . ?
C34 C35 C36 C37 -1.0(5) . . . . ?
C34 C39 C38 C37 0.5(5) . . . . ?
C24 C29 C28 C27 -0.1(4) . . . . ?
C24 C29 C30 C31 173.3(2) . . . . ?
C24 C25 C26 C27 -1.3(4) . . . . ?
C32 C33 C34 C35 -3.2(4) . . . . ?
C32 C33 C34 C39 177.1(3) . . . . ?
C32 C31 C30 C29 93.1(3) . . . . ?
C40 N2 C31 C32 175.7(3) . . . . ?
C40 N2 C31 C30 -5.0(4) . . . . ?
C40 C45 C44 C43 -3.0(5) . . . . ?
C40 C41 C42 C43 -2.8(6) . . . . ?
C2 C3 C4 C5 -0.7(4) . . . . ?
C25 C26 C27 C28 0.6(4) . . . . ?
C4 C3 C2 C1 0.5(4) . . . . ?
C30 C29 C28 C27 -179.5(3) . . . . ?
C30 C29 C24 C25 178.8(3) . . . . ?
C30 C31 C32 C33 -178.6(2) . . . . ?
C35 C34 C39 C38 0.9(5) . . . . ?
C35 C36 C37 C38 2.4(5) . . . . ?
C39 C34 C35 C36 -0.7(5) . . . . ?
C45 C40 C41 C42 2.8(5) . . . . ?
C45 C44 C43 C42 2.9(5) . . . . ?
C45 C44 C43 C46 -177.9(3) . . . . ?
C23 C20 C21 C22 179.5(3) . . . . ?
C23 C20 C19 C18 179.8(3) . . . . ?
C44 C43 C42 C41 -0.1(5) . . . . ?
C36 C37 C38 C39 -2.2(6) . . . . ?
C41 C40 C45 C44 0.0(4) . . . . ?
C46 C43 C42 C41 -179.2(3) . . . . ?
